data_1509124
loop_
_publ_author_name
'Ishibata, S.'
'Kogachi, M.'

_publ_section_title
;
 Effect of additional elements on the axial ratio of the Cu Au L1,0-type
 ordered alloy
;
_journal_name_full
;
Journal of the Japan Institut of Metals (see: Nihon Kinzoku Gakkai-Shi)
;
_journal_page_first 912
_journal_page_last 917
_journal_volume 47
_journal_year 1983
_chemical_formula_sum 'Ag0.08 Au0.92 Cu'
_chemical_name_systematic 'Silver gold copper (0.08/0.92/1)'
_space_group_IT_number 123
_symmetry_space_group_name_Hall '-P 4 2'
_symmetry_space_group_name_H-M 'P 4/m m m'
_cell_angle_alpha 90
_cell_angle_beta 90
_cell_angle_gamma 90
_cell_formula_units_Z 1
_cell_length_a 2.791
_cell_length_b 2.791
_cell_length_c 3.687
_cell_volume 28.721
_citation_journal_id_ASTM NIKGAV
_cod_data_source_file silver0-1_9.cif
_cod_data_source_block Ag0.08Au0.92Cu1
_cod_original_cell_volume 28.72055
_cod_original_formula_sum 'Ag0.08 Au0.92 Cu1'
_cod_database_code 1509124

loop_
_symmetry_equiv_pos_as_xyz
x,y,z
-y,x,z
-x,-y,z
y,-x,z
x,-y,-z
y,x,-z
-x,y,-z
-y,-x,-z
-x,-y,-z
y,-x,-z
x,y,-z
-y,x,-z
-x,y,z
-y,-x,z
x,-y,z
y,x,z

loop_
_atom_site_label
_atom_site_type_symbol
_atom_site_fract_x
_atom_site_fract_y
_atom_site_fract_z
_atom_site_occupancy
Au1 Au 0 0 0 0.92
Cu1 Cu 0.5 0.5 0.5 1
Ag1 Ag 0 0 0 0.08
